data_1503405
loop_
_publ_author_name
'B\'elanger, Guillaume'
'Darsigny, V\'eronique'
'Dor\'e, Micha\"el'
'L\'evesque, Fran\,cois'

_publ_section_title
;
 Highly diastereoselective synthesis of substituted pyrrolidines using a
 sequence of azomethine ylide cycloaddition and nucleophilic cyclization.
;
_journal_issue 7
_journal_name_full 'Organic letters'
_journal_page_first 1396
_journal_page_last 1399
_journal_paper_doi 10.1021/ol902767b
_journal_volume 12
_journal_year 2010
_chemical_formula_sum 'C18 H19 Br N2 O2'
_chemical_formula_weight 375.26
_chemical_name_systematic
;
 ?
;
_space_group_IT_number 14
_symmetry_cell_setting monoclinic
_symmetry_space_group_name_Hall '-P 2ybc'
_symmetry_space_group_name_H-M 'P 1 21/c 1'
_atom_sites_solution_hydrogens geom
_atom_sites_solution_primary direct
_atom_sites_solution_secondary difmap
_audit_conform_dict_location ftp://ftp.iucr.org/pub/cif_core.dic
_audit_conform_dict_name cif_core.dic
_audit_conform_dict_version 2.3
_audit_creation_date 2009-03-26T14:11:19-00:00
_audit_creation_method 'WinGX routine CIF_UPDATE'
_cell_angle_alpha 90
_cell_angle_beta 92.33(4)
_cell_angle_gamma 90
_cell_formula_units_Z 4
_cell_length_a 13.395(4)
_cell_length_b 7.347(3)
_cell_length_c 17.061(12)
_cell_measurement_reflns_used 20
_cell_measurement_temperature 293(2)
_cell_measurement_theta_max 35
_cell_measurement_theta_min 30
_cell_volume 1677.6(15)
_computing_cell_refinement Difrac
_computing_data_collection Difrac
_computing_data_reduction NRCVAX
_computing_structure_refinement 'SHELXL-97 (Sheldrick, 1997)'
_computing_structure_solution 'SHELXS-97 (Sheldrick, 1997)'
_diffrn_ambient_temperature 293(2)
_diffrn_measured_fraction_theta_full 0.961
_diffrn_measured_fraction_theta_max 0.961
_diffrn_measurement_device_type CAD4
_diffrn_measurement_method Omega
_diffrn_radiation_monochromator graphite
_diffrn_radiation_type CuK\a
_diffrn_radiation_wavelength 1.54176
_diffrn_reflns_av_R_equivalents 0
_diffrn_reflns_av_unetI/netI 0.0223
_diffrn_reflns_limit_h_max 16
_diffrn_reflns_limit_h_min -16
_diffrn_reflns_limit_k_max 8
_diffrn_reflns_limit_k_min 0
_diffrn_reflns_limit_l_max 20
_diffrn_reflns_limit_l_min 0
_diffrn_reflns_number 3059
_diffrn_reflns_theta_full 69.94
_diffrn_reflns_theta_max 69.94
_diffrn_reflns_theta_min 3.3
_diffrn_standards_decay_% 0
_diffrn_standards_interval_count 100
_diffrn_standards_number 1
_exptl_absorpt_coefficient_mu 3.43
_exptl_absorpt_correction_T_max 0.7255
_exptl_absorpt_correction_T_min 0.2789
_exptl_absorpt_correction_type psi-scan
_exptl_absorpt_process_details Empirical
_exptl_crystal_colour Colorless
_exptl_crystal_density_diffrn 1.486
_exptl_crystal_density_method 'not measured'
_exptl_crystal_description Needle
_exptl_crystal_F_000 768
_exptl_crystal_size_max 0.5
_exptl_crystal_size_mid 0.3
_exptl_crystal_size_min 0.1
_refine_diff_density_max 0.413
_refine_diff_density_min -0.533
_refine_diff_density_rms 0.072
_refine_ls_extinction_coef 0.0063(7)
_refine_ls_extinction_expression Fc^*^=kFc[1+0.001xFc^2^\l^3^/sin(2\q)]^-1/4^
_refine_ls_extinction_method SHELXL
_refine_ls_goodness_of_fit_ref 1.107
_refine_ls_hydrogen_treatment none
_refine_ls_matrix_type full
_refine_ls_number_parameters 209
_refine_ls_number_reflns 3059
_refine_ls_number_restraints 0
_refine_ls_restrained_S_all 1.107
_refine_ls_R_factor_all 0.0943
_refine_ls_R_factor_gt 0.0643
_refine_ls_shift/su_max 0
_refine_ls_shift/su_mean 0
_refine_ls_structure_factor_coef Fsqd
_refine_ls_weighting_details 'calc w=1/[\s^2^(Fo^2^)+(0.1110P)^2^+0.2034P] where P=(Fo^2^+2Fc^2^)/3'
_refine_ls_weighting_scheme calc
_refine_ls_wR_factor_gt 0.1793
_refine_ls_wR_factor_ref 0.1995
_reflns_number_gt 1964
_reflns_number_total 3059
_reflns_threshold_expression >2sigma(I)
_cod_data_source_file ol902767b_si_003.cif
_cod_data_source_block vd2138
_cod_depositor_comments
;
The following automatic conversions were performed:

'_symmetry_cell_setting' value 'Monoclinic' changed to 'monoclinic'
according to /home/saulius/struct/CIF-dictionaries/cif_core.dic
dictionary named 'cif_core.dic' version 2.4.2 from
2011-04-26.

'_exptl_absorpt_correction_type' value 'Psi-Scan'
changed to 'psi-scan' according to
/home/saulius/struct/CIF-dictionaries/cif_core.dic dictionary named
'cif_core.dic' version 2.4.2 from 2011-04-26.

Automatic conversion script
Id: cif_fix_values 1715 2011-07-08 13:25:40Z adriana 
;
_cod_original_cell_volume 1677.6(14)
_cod_original_sg_symbol_H-M P21/c
_cod_database_code 1503405

loop_
_symmetry_equiv_pos_as_xyz
'x, y, z'
'-x, y+1/2, -z+1/2'
'-x, -y, -z'
'x, -y-1/2, z-1/2'

loop_
_atom_site_label
_atom_site_type_symbol
_atom_site_fract_x
_atom_site_fract_y
_atom_site_fract_z
_atom_site_U_iso_or_equiv
_atom_site_adp_type
_atom_site_occupancy
_atom_site_symmetry_multiplicity
_atom_site_calc_flag
_atom_site_refinement_flags
C1 C 0.7574(4) -0.0572(6) 0.9117(3) 0.0763(12) Uani 1 1 d .
C2 C 0.6653(4) 0.0159(7) 0.9257(3) 0.0825(13) Uani 1 1 d .
H2 H 0.6611 0.1324 0.9467 0.099 Uiso 1 1 calc R
C3 C 0.5787(4) -0.0820(6) 0.9089(3) 0.0779(12) Uani 1 1 d .
H3 H 0.5166 -0.032 0.9185 0.093 Uiso 1 1 calc R
C4 C 0.5856(3) -0.2556(6) 0.8774(2) 0.0683(10) Uani 1 1 d .
C5 C 0.6784(3) -0.3274(7) 0.8631(3) 0.0780(12) Uani 1 1 d .
H5 H 0.6831 -0.4434 0.8417 0.094 Uiso 1 1 calc R
C6 C 0.7642(3) -0.2285(7) 0.8802(3) 0.0800(13) Uani 1 1 d .
H6 H 0.8264 -0.2778 0.8705 0.096 Uiso 1 1 calc R
C7 C 0.4197(3) -0.2989(8) 0.8095(3) 0.0783(12) Uani 1 1 d .
C8 C 0.3417(3) -0.4469(6) 0.8041(3) 0.0728(11) Uani 1 1 d .
H8 H 0.3253 -0.4777 0.7492 0.087 Uiso 1 1 calc R
C9 C 0.3893(4) -0.6101(7) 0.8475(3) 0.0798(12) Uani 1 1 d .
H9 H 0.4025 -0.7088 0.8107 0.096 Uiso 1 1 calc R
C10 C 0.4855(4) -0.5398(7) 0.8848(3) 0.0782(12) Uani 1 1 d .
C11 C 0.2445(3) -0.4110(6) 0.8495(2) 0.0680(11) Uani 1 1 d .
H11 H 0.2605 -0.3352 0.8956 0.082 Uiso 1 1 calc R
C12 C 0.3130(4) -0.6707(7) 0.9071(3) 0.0884(14) Uani 1 1 d .
H12A H 0.3097 -0.8024 0.9106 0.106 Uiso 1 1 calc R
H12B H 0.3294 -0.6213 0.9588 0.106 Uiso 1 1 calc R
C13 C 0.1556(3) -0.3289(7) 0.8031(3) 0.0744(11) Uani 1 1 d .
H13 H 0.1422 -0.4063 0.757 0.089 Uiso 1 1 calc R
C14 C 0.0643(4) -0.3371(7) 0.8530(3) 0.0847(13) Uani 1 1 d .
H14A H 0.0737 -0.2545 0.8971 0.102 Uiso 1 1 calc R
H14B H 0.0062 -0.2969 0.822 0.102 Uiso 1 1 calc R
C15 C 0.0457(4) -0.5273(8) 0.8835(3) 0.0901(14) Uani 1 1 d .
H15A H -0.0097 -0.5246 0.9183 0.108 Uiso 1 1 calc R
H15B H 0.0277 -0.607 0.8399 0.108 Uiso 1 1 calc R
C16 C 0.1365(4) -0.6008(8) 0.9268(3) 0.0926(15) Uani 1 1 d .
H16A H 0.1516 -0.5278 0.9732 0.111 Uiso 1 1 calc R
H16B H 0.1245 -0.7249 0.9433 0.111 Uiso 1 1 calc R
C17 C 0.1792(4) -0.1427(8) 0.7742(3) 0.0885(14) Uani 1 1 d .
H17 H 0.2288 -0.1359 0.7377 0.106 Uiso 1 1 calc R
C18 C 0.1395(5) 0.0091(9) 0.7932(4) 0.1154(19) Uani 1 1 d .
H18A H 0.0894 0.0112 0.8294 0.138 Uiso 1 1 calc R
H18B H 0.1609 0.117 0.7709 0.138 Uiso 1 1 calc R
Br1 Br 0.87484(4) 0.07610(9) 0.93530(4) 0.1057(4) Uani 1 1 d .
N1 N 0.2206(3) -0.5959(5) 0.8749(2) 0.0759(10) Uani 1 1 d .
N2 N 0.4980(3) -0.3588(5) 0.8590(2) 0.0713(9) Uani 1 1 d .
O1 O 0.5431(3) -0.6176(5) 0.9288(2) 0.0928(10) Uani 1 1 d .
O2 O 0.4199(3) -0.1535(6) 0.7770(2) 0.1018(12) Uani 1 1 d .

loop_
_atom_site_aniso_label
_atom_site_aniso_U_11
_atom_site_aniso_U_22
_atom_site_aniso_U_33
_atom_site_aniso_U_23
_atom_site_aniso_U_13
_atom_site_aniso_U_12
C1 0.080(3) 0.082(3) 0.067(2) 0.000(2) 0.004(2) 0.001(2)
C2 0.092(3) 0.072(3) 0.083(3) -0.006(2) 0.005(2) 0.001(3)
C3 0.068(3) 0.080(3) 0.087(3) -0.004(2) 0.009(2) 0.021(2)
C4 0.063(2) 0.075(3) 0.067(2) -0.0020(19) 0.0091(18) 0.000(2)
C5 0.066(3) 0.083(3) 0.086(3) -0.012(2) 0.012(2) 0.007(2)
C6 0.062(2) 0.091(3) 0.087(3) -0.002(2) 0.010(2) 0.001(2)
C7 0.060(2) 0.101(4) 0.074(3) 0.010(3) 0.006(2) -0.002(2)
C8 0.073(3) 0.082(3) 0.063(2) -0.001(2) 0.0073(19) -0.002(2)
C9 0.077(3) 0.080(3) 0.083(3) -0.004(2) 0.008(2) 0.000(2)
C10 0.079(3) 0.081(3) 0.075(3) -0.005(2) 0.011(2) 0.008(3)
C11 0.065(2) 0.074(3) 0.065(2) -0.0014(19) 0.0096(18) -0.004(2)
C12 0.080(3) 0.088(3) 0.098(3) 0.017(3) 0.004(3) 0.003(3)
C13 0.070(3) 0.077(3) 0.077(2) 0.005(2) 0.004(2) -0.001(2)
C14 0.070(3) 0.094(3) 0.091(3) 0.005(3) 0.009(2) -0.005(3)
C15 0.069(3) 0.105(4) 0.097(3) 0.012(3) 0.013(2) -0.011(3)
C16 0.087(3) 0.104(4) 0.088(3) 0.021(3) 0.013(3) -0.026(3)
C17 0.077(3) 0.093(3) 0.096(3) 0.016(3) 0.007(3) 0.004(3)
C18 0.129(5) 0.087(4) 0.131(5) 0.002(4) 0.011(4) -0.002(4)
Br1 0.0956(5) 0.1127(6) 0.1082(5) -0.0045(3) -0.0021(3) -0.0250(3)
N1 0.069(2) 0.075(2) 0.084(2) 0.0129(18) 0.0114(18) -0.0037(19)
N2 0.062(2) 0.077(2) 0.075(2) 0.0030(18) 0.0092(16) 0.0043(18)
O1 0.088(2) 0.083(2) 0.107(2) 0.0045(18) -0.008(2) 0.0154(19)
O2 0.076(2) 0.115(3) 0.113(3) 0.051(2) -0.0017(18) -0.014(2)

loop_
_atom_type_symbol
_atom_type_description
_atom_type_scat_dispersion_real
_atom_type_scat_dispersion_imag
_atom_type_scat_source
C C 0.0181 0.0091 'International Tables Vol C Tables 4.2.6.8 and 6.1.1.4'
H H 0 0 'International Tables Vol C Tables 4.2.6.8 and 6.1.1.4'
Br Br -0.6763 1.2805 'International Tables Vol C Tables 4.2.6.8 and 6.1.1.4'
N N 0.0311 0.018 'International Tables Vol C Tables 4.2.6.8 and 6.1.1.4'
O O 0.0492 0.0322 'International Tables Vol C Tables 4.2.6.8 and 6.1.1.4'

loop_
_geom_angle_atom_site_label_1
_geom_angle_atom_site_label_2
_geom_angle_atom_site_label_3
_geom_angle
C6 C1 C2 120.0(5)
C6 C1 Br1 119.5(4)
C2 C1 Br1 120.5(4)
C1 C2 C3 120.7(5)
C2 C3 C4 119.3(4)
C5 C4 C3 119.6(4)
C5 C4 N2 119.9(4)
C3 C4 N2 120.5(4)
C4 C5 C6 120.6(4)
C1 C6 C5 119.8(4)
O2 C7 N2 123.1(4)
O2 C7 C8 128.7(4)
N2 C7 C8 108.2(4)
C7 C8 C9 105.1(4)
C7 C8 C11 115.9(4)
C9 C8 C11 103.3(4)
C10 C9 C8 105.5(4)
C10 C9 C12 113.6(4)
C8 C9 C12 105.8(4)
O1 C10 N2 124.2(5)
O1 C10 C9 128.2(5)
N2 C10 C9 107.6(4)
N1 C11 C13 110.1(4)
N1 C11 C8 100.7(3)
C13 C11 C8 117.1(3)
N1 C12 C9 102.7(4)
C17 C13 C14 114.0(4)
C17 C13 C11 111.3(4)
C14 C13 C11 108.7(4)
C15 C14 C13 112.1(4)
C16 C15 C14 111.1(4)
N1 C16 C15 108.8(4)
C18 C17 C13 128.2(5)
C12 N1 C16 115.5(4)
C12 N1 C11 105.8(4)
C16 N1 C11 112.6(4)
C7 N2 C10 113.0(4)
C7 N2 C4 124.1(4)
C10 N2 C4 122.8(4)

loop_
_geom_bond_atom_site_label_1
_geom_bond_atom_site_label_2
_geom_bond_distance
C1 C6 1.373(7)
C1 C2 1.376(7)
C1 Br1 1.883(5)
C2 C3 1.385(7)
C3 C4 1.388(6)
C4 C5 1.381(6)
C4 N2 1.421(5)
C5 C6 1.381(6)
C7 O2 1.204(6)
C7 N2 1.391(6)
C7 C8 1.508(7)
C8 C9 1.534(7)
C8 C11 1.566(6)
C9 C10 1.506(7)
C9 C12 1.537(7)
C10 O1 1.199(5)
C10 N2 1.412(6)
C11 N1 1.465(5)
C11 C13 1.527(6)
C12 N1 1.443(6)
C13 C17 1.492(7)
C13 C14 1.520(6)
C14 C15 1.515(8)
C15 C16 1.498(7)
C16 N1 1.461(6)
C17 C18 1.283(8)

loop_
_geom_torsion_atom_site_label_1
_geom_torsion_atom_site_label_2
_geom_torsion_atom_site_label_3
_geom_torsion_atom_site_label_4
_geom_torsion
C6 C1 C2 C3 0.5(7)
Br1 C1 C2 C3 -179.7(3)
C1 C2 C3 C4 -0.1(7)
C2 C3 C4 C5 -0.3(7)
C2 C3 C4 N2 -179.6(4)
C3 C4 C5 C6 0.4(7)
N2 C4 C5 C6 179.7(4)
C2 C1 C6 C5 -0.4(7)
Br1 C1 C6 C5 179.7(3)
C4 C5 C6 C1 0.0(7)
O2 C7 C8 C9 171.3(5)
N2 C7 C8 C9 -7.2(5)
O2 C7 C8 C11 -75.4(6)
N2 C7 C8 C11 106.1(4)
C7 C8 C9 C10 7.6(5)
C11 C8 C9 C10 -114.3(4)
C7 C8 C9 C12 128.2(4)
C11 C8 C9 C12 6.3(5)
C8 C9 C10 O1 174.2(5)
C12 C9 C10 O1 58.8(7)
C8 C9 C10 N2 -5.5(5)
C12 C9 C10 N2 -120.9(4)
C7 C8 C11 N1 -145.5(4)
C9 C8 C11 N1 -31.1(4)
C7 C8 C11 C13 95.2(5)
C9 C8 C11 C13 -150.5(4)
C10 C9 C12 N1 136.6(4)
C8 C9 C12 N1 21.3(5)
N1 C11 C13 C17 -178.0(4)
C8 C11 C13 C17 -63.8(5)
N1 C11 C13 C14 55.6(5)
C8 C11 C13 C14 169.8(4)
C17 C13 C14 C15 -177.8(4)
C11 C13 C14 C15 -53.1(5)
C13 C14 C15 C16 54.6(6)
C14 C15 C16 N1 -56.4(6)
C14 C13 C17 C18 8.4(8)
C11 C13 C17 C18 -115.0(6)
C9 C12 N1 C16 -168.6(4)
C9 C12 N1 C11 -43.3(5)
C15 C16 N1 C12 -177.2(5)
C15 C16 N1 C11 61.2(5)
C13 C11 N1 C12 171.4(4)
C8 C11 N1 C12 47.1(4)
C13 C11 N1 C16 -61.6(5)
C8 C11 N1 C16 174.0(4)
O2 C7 N2 C10 -174.6(5)
C8 C7 N2 C10 4.0(5)
O2 C7 N2 C4 0.7(7)
C8 C7 N2 C4 179.3(4)
O1 C10 N2 C7 -178.7(5)
C9 C10 N2 C7 1.0(5)
O1 C10 N2 C4 5.9(7)
C9 C10 N2 C4 -174.3(4)
C5 C4 N2 C7 -123.5(5)
C3 C4 N2 C7 55.8(6)
C5 C4 N2 C10 51.4(6)
C3 C4 N2 C10 -129.3(5)
